data_7209197
loop_
_publ_author_name
'Uebler, Jacob W.'
'Wilson, Julie A.'
'LaDuca, Robert L.'

_publ_section_title
;
 Donor disposition and aliphatic conformation effects on structure in
 luminescent zinc dicarboxylate coordination polymers with isomeric
 dipyridylamide coligands
;
_journal_issue 8
_journal_name_full CrystEngComm
_journal_page_first 1586
_journal_paper_doi 10.1039/c2ce26929e
_journal_volume 15
_journal_year 2013
_chemical_formula_sum 'C30 H24 N6 O12 Zn3'
_chemical_formula_weight 856.66
_chemical_name_systematic
;
Zn3(maleate)2(OH)2(4-pina)2
;
_space_group_IT_number 14
_symmetry_cell_setting monoclinic
_symmetry_space_group_name_Hall '-P 2ybc'
_symmetry_space_group_name_H-M 'P 1 21/c 1'
_atom_sites_solution_hydrogens geom
_atom_sites_solution_primary direct
_atom_sites_solution_secondary difmap
_audit_creation_method SHELXL-97
_audit_update_record
;
2012-08-30 # Formatted by publCIF
;
_cell_angle_alpha 90.00
_cell_angle_beta 96.380(2)
_cell_angle_gamma 90.00
_cell_formula_units_Z 2
_cell_length_a 11.4026(15)
_cell_length_b 7.6683(10)
_cell_length_c 17.686(2)
_cell_measurement_reflns_used 6986
_cell_measurement_temperature 173(2)
_cell_measurement_theta_max 25.32
_cell_measurement_theta_min 2.24
_cell_volume 1536.9(3)
_computing_cell_refinement 'Bruker SAINT'
_computing_data_collection 'Bruker APEX2'
_computing_data_reduction 'Bruker SAINT'
_computing_molecular_graphics 'Bruker SHELXTL'
_computing_publication_material 'Bruker SHELXTL'
_computing_structure_refinement 'SHELXL-97 (Sheldrick, 2008)'
_computing_structure_solution 'SHELXS-97 (Sheldrick, 2008)'
_diffrn_ambient_temperature 173(2)
_diffrn_measured_fraction_theta_full 0.998
_diffrn_measured_fraction_theta_max 0.995
_diffrn_measurement_device_type 'Bruker APEX-II CCD'
_diffrn_measurement_method '\f and \w scans'
_diffrn_radiation_monochromator graphite
_diffrn_radiation_source 'fine-focus sealed tube'
_diffrn_radiation_type MoK\a
_diffrn_radiation_wavelength 0.71073
_diffrn_reflns_av_R_equivalents 0.0291
_diffrn_reflns_av_sigmaI/netI 0.0252
_diffrn_reflns_limit_h_max 13
_diffrn_reflns_limit_h_min -13
_diffrn_reflns_limit_k_max 9
_diffrn_reflns_limit_k_min -9
_diffrn_reflns_limit_l_max 21
_diffrn_reflns_limit_l_min -21
_diffrn_reflns_number 11950
_diffrn_reflns_theta_full 25.00
_diffrn_reflns_theta_max 25.30
_diffrn_reflns_theta_min 1.80
_exptl_absorpt_coefficient_mu 2.401
_exptl_absorpt_correction_T_max 0.7815
_exptl_absorpt_correction_T_min 0.4506
_exptl_absorpt_correction_type multi-scan
_exptl_absorpt_process_details SADABS
_exptl_crystal_colour colourless
_exptl_crystal_density_diffrn 1.851
_exptl_crystal_density_method 'not measured'
_exptl_crystal_description block
_exptl_crystal_F_000 864
_exptl_crystal_size_max 0.40
_exptl_crystal_size_mid 0.28
_exptl_crystal_size_min 0.11
_refine_diff_density_max 0.642
_refine_diff_density_min -0.237
_refine_diff_density_rms 0.065
_refine_ls_extinction_method none
_refine_ls_goodness_of_fit_ref 1.063
_refine_ls_hydrogen_treatment mixed
_refine_ls_matrix_type full
_refine_ls_number_parameters 238
_refine_ls_number_reflns 2783
_refine_ls_number_restraints 2
_refine_ls_restrained_S_all 1.065
_refine_ls_R_factor_all 0.0292
_refine_ls_R_factor_gt 0.0242
_refine_ls_shift/su_max 0.001
_refine_ls_shift/su_mean 0.000
_refine_ls_structure_factor_coef Fsqd
_refine_ls_weighting_details 'calc w=1/[\s^2^(Fo^2^)+(0.0300P)^2^+1.0516P] where P=(Fo^2^+2Fc^2^)/3'
_refine_ls_weighting_scheme calc
_refine_ls_wR_factor_gt 0.0606
_refine_ls_wR_factor_ref 0.0632
_reflns_number_gt 2445
_reflns_number_total 2783
_reflns_threshold_expression >2sigma(I)
_cod_data_source_file c2ce26929e.txt
_cod_data_source_block p21c2
_cod_original_sg_symbol_H-M P2(1)/c
_cod_database_code 7209197

loop_
_symmetry_equiv_pos_as_xyz
'x, y, z'
'-x, y+1/2, -z+1/2'
'-x, -y, -z'
'x, -y-1/2, z-1/2'

loop_
_atom_site_label
_atom_site_type_symbol
_atom_site_fract_x
_atom_site_fract_y
_atom_site_fract_z
_atom_site_U_iso_or_equiv
_atom_site_adp_type
_atom_site_occupancy
_atom_site_symmetry_multiplicity
_atom_site_calc_flag
_atom_site_refinement_flags
Zn1 Zn 0.88045(2) 0.14034(3) 0.567941(15) 0.01567(9) Uani 1 1 d .
Zn2 Zn 1.0000 0.5000 0.5000 0.01500(11) Uani 1 2 d S
O5 O 1.00378(13) 0.2382(2) 0.51570(9) 0.0162(3) Uani 1 1 d D
H5A H 1.012(2) 0.198(3) 0.4731(10) 0.019 Uiso 1 1 d D
O3 O 0.85572(15) -0.7062(2) 0.65380(9) 0.0223(4) Uani 1 1 d .
O2 O 0.74511(15) -0.1106(2) 0.63324(10) 0.0270(4) Uani 1 1 d .
O1 O 0.93617(14) -0.0743(2) 0.62599(9) 0.0180(4) Uani 1 1 d .
N2 N 0.16026(17) -0.0097(2) 0.08360(11) 0.0186(4) Uani 1 1 d .
N1 N 0.74221(17) 0.1079(3) 0.48626(11) 0.0194(4) Uani 1 1 d .
O4 O 0.88486(14) -0.4656(2) 0.58677(9) 0.0193(4) Uani 1 1 d .
C14 C 0.8494(2) -0.1467(3) 0.65395(13) 0.0172(5) Uani 1 1 d .
C13 C 0.8767(2) -0.2677(3) 0.72032(13) 0.0183(5) Uani 1 1 d .
H13 H 0.8914 -0.2143 0.7689 0.022 Uiso 1 1 calc R
C12 C 0.6751(2) 0.0080(3) 0.36097(14) 0.0239(6) Uani 1 1 d .
H12 H 0.6927 -0.0492 0.3159 0.029 Uiso 1 1 calc R
C11 C 0.8826(2) -0.4397(3) 0.71904(13) 0.0183(5) Uani 1 1 d .
H11 H 0.8939 -0.5002 0.7661 0.022 Uiso 1 1 calc R
C10 C 0.2701(2) -0.0820(3) 0.20291(14) 0.0229(5) Uani 1 1 d .
H10 H 0.2726 -0.1387 0.2508 0.027 Uiso 1 1 calc R
C9 C 0.7606(2) 0.0289(3) 0.42139(14) 0.0236(6) Uani 1 1 d .
H9 H 0.8372 -0.0155 0.4167 0.028 Uiso 1 1 calc R
C8 C 0.8725(2) -0.5434(3) 0.64747(13) 0.0166(5) Uani 1 1 d .
C7 C 0.3574(2) 0.0930(3) 0.11326(15) 0.0265(6) Uani 1 1 d .
H7 H 0.4225 0.1558 0.0978 0.032 Uiso 1 1 calc R
C6 C 0.6328(2) 0.1685(3) 0.49167(15) 0.0277(6) Uani 1 1 d .
H6 H 0.6175 0.2248 0.5374 0.033 Uiso 1 1 calc R
C5 C 0.2540(2) 0.0811(3) 0.06596(14) 0.0251(6) Uani 1 1 d .
H5 H 0.2484 0.1399 0.0184 0.030 Uiso 1 1 calc R
C4 C 0.3661(2) 0.0126(3) 0.18377(14) 0.0231(6) Uani 1 1 d .
C2 C 0.5424(2) 0.1528(4) 0.43424(15) 0.0293(6) Uani 1 1 d .
H2 H 0.4663 0.1970 0.4406 0.035 Uiso 1 1 calc R
C1 C 0.5626(2) 0.0721(3) 0.36689(14) 0.0215(5) Uani 1 1 d .
O6 O 0.57393(17) 0.0229(4) 0.20714(11) 0.0546(7) Uani 1 1 d .
C15 C 0.1705(2) -0.0921(3) 0.15057(14) 0.0206(5) Uani 1 1 d .
H15 H 0.1061 -0.1611 0.1630 0.025 Uiso 1 1 calc R
C16 C 0.4805(2) 0.0286(4) 0.23405(15) 0.0284(6) Uani 1 1 d .
N3 N 0.46953(18) 0.0547(3) 0.30917(12) 0.0249(5) Uani 1 1 d D
H3N H 0.3989(17) 0.080(4) 0.3194(15) 0.030 Uiso 1 1 d D

loop_
_atom_site_aniso_label
_atom_site_aniso_U_11
_atom_site_aniso_U_22
_atom_site_aniso_U_33
_atom_site_aniso_U_23
_atom_site_aniso_U_13
_atom_site_aniso_U_12
Zn1 0.01520(15) 0.01456(15) 0.01670(15) 0.00054(10) -0.00072(11) -0.00091(11)
Zn2 0.0162(2) 0.0137(2) 0.0145(2) 0.00114(15) -0.00068(15) -0.00069(15)
O5 0.0168(8) 0.0139(8) 0.0181(8) -0.0004(7) 0.0026(7) -0.0008(7)
O3 0.0331(10) 0.0133(8) 0.0216(9) -0.0006(7) 0.0072(7) -0.0012(7)
O2 0.0195(9) 0.0351(11) 0.0263(9) 0.0056(8) 0.0023(8) 0.0043(8)
O1 0.0188(9) 0.0155(8) 0.0199(8) 0.0013(7) 0.0026(7) 0.0002(7)
N2 0.0184(10) 0.0175(10) 0.0188(10) -0.0026(8) -0.0032(8) 0.0021(8)
N1 0.0163(10) 0.0196(11) 0.0213(11) 0.0031(8) -0.0023(8) -0.0031(8)
O4 0.0239(9) 0.0190(9) 0.0154(8) 0.0010(7) 0.0035(7) 0.0021(7)
C14 0.0227(13) 0.0137(11) 0.0153(11) -0.0058(9) 0.0024(10) 0.0018(10)
C13 0.0189(12) 0.0212(13) 0.0148(11) -0.0015(10) 0.0019(9) -0.0009(10)
C12 0.0218(13) 0.0264(14) 0.0226(13) -0.0019(11) -0.0022(11) -0.0003(11)
C11 0.0207(12) 0.0190(12) 0.0153(11) 0.0024(10) 0.0019(10) 0.0007(10)
C10 0.0266(14) 0.0219(13) 0.0191(12) -0.0009(10) -0.0018(11) 0.0058(11)
C9 0.0167(12) 0.0276(14) 0.0253(13) 0.0011(11) -0.0025(11) 0.0019(11)
C8 0.0141(11) 0.0177(12) 0.0180(12) 0.0009(10) 0.0009(9) 0.0018(9)
C7 0.0213(13) 0.0275(14) 0.0299(14) -0.0018(11) -0.0012(11) -0.0045(11)
C6 0.0215(14) 0.0367(16) 0.0248(13) -0.0056(12) 0.0015(11) -0.0003(12)
C5 0.0263(14) 0.0246(14) 0.0235(13) 0.0010(11) -0.0017(11) -0.0026(11)
C4 0.0205(13) 0.0241(13) 0.0239(13) -0.0048(11) -0.0021(11) 0.0053(11)
C2 0.0163(13) 0.0422(17) 0.0286(14) -0.0035(12) -0.0010(11) 0.0044(11)
C1 0.0175(12) 0.0219(13) 0.0237(13) 0.0032(11) -0.0034(10) -0.0030(10)
O6 0.0197(11) 0.115(2) 0.0280(11) -0.0084(12) -0.0022(9) 0.0057(12)
C15 0.0199(12) 0.0181(12) 0.0232(13) -0.0047(10) -0.0006(10) 0.0024(10)
C16 0.0219(14) 0.0358(15) 0.0271(14) -0.0032(12) 0.0010(12) 0.0026(12)
N3 0.0170(11) 0.0350(13) 0.0219(11) -0.0019(10) -0.0015(9) 0.0017(10)

loop_
_atom_type_symbol
_atom_type_description
_atom_type_scat_dispersion_real
_atom_type_scat_dispersion_imag
_atom_type_scat_source
C C 0.0033 0.0016 'International Tables Vol C Tables 4.2.6.8 and 6.1.1.4'
H H 0.0000 0.0000 'International Tables Vol C Tables 4.2.6.8 and 6.1.1.4'
N N 0.0061 0.0033 'International Tables Vol C Tables 4.2.6.8 and 6.1.1.4'
O O 0.0106 0.0060 'International Tables Vol C Tables 4.2.6.8 and 6.1.1.4'
Zn Zn 0.2839 1.4301 'International Tables Vol C Tables 4.2.6.8 and 6.1.1.4'

loop_
_geom_angle_atom_site_label_1
_geom_angle_atom_site_label_2
_geom_angle_atom_site_label_3
_geom_angle
_geom_angle_site_symmetry_1
_geom_angle_site_symmetry_3
O5 Zn1 O3 108.27(7) . 1_565
O5 Zn1 O1 111.10(7) . .
O3 Zn1 O1 99.22(7) 1_565 .
O5 Zn1 N1 104.93(7) . .
O3 Zn1 N1 117.12(8) 1_565 .
O1 Zn1 N1 116.12(7) . .
O5 Zn2 O5 180.0 3_766 .
O5 Zn2 O4 91.68(6) 3_766 3_756
O5 Zn2 O4 88.32(6) . 3_756
O5 Zn2 O4 88.32(6) 3_766 1_565
O5 Zn2 O4 91.68(6) . 1_565
O4 Zn2 O4 180.0 3_756 1_565
O5 Zn2 N2 86.48(7) 3_766 2_655
O5 Zn2 N2 93.52(7) . 2_655
O4 Zn2 N2 92.48(7) 3_756 2_655
O4 Zn2 N2 87.52(7) 1_565 2_655
O5 Zn2 N2 93.52(7) 3_766 4_666
O5 Zn2 N2 86.48(7) . 4_666
O4 Zn2 N2 87.52(7) 3_756 4_666
O4 Zn2 N2 92.48(7) 1_565 4_666
N2 Zn2 N2 180.0 2_655 4_666
Zn1 O5 Zn2 116.61(8) . .
Zn1 O5 H5A 117.0(18) . .
Zn2 O5 H5A 104.4(18) . .
C8 O3 Zn1 118.98(14) . 1_545
C14 O1 Zn1 109.84(14) . .
C15 N2 C5 117.3(2) . .
C15 N2 Zn2 126.19(16) . 2_645
C5 N2 Zn2 116.47(16) . 2_645
C9 N1 C6 117.0(2) . .
C9 N1 Zn1 118.91(16) . .
C6 N1 Zn1 124.04(17) . .
C8 O4 Zn2 133.84(15) . 1_545
O2 C14 O1 123.2(2) . .
O2 C14 C13 118.6(2) . .
O1 C14 C13 117.9(2) . .
C11 C13 C14 127.6(2) . .
C11 C13 H13 116.2 . .
C14 C13 H13 116.2 . .
C9 C12 C1 118.8(2) . .
C9 C12 H12 120.6 . .
C1 C12 H12 120.6 . .
C13 C11 C8 123.3(2) . .
C13 C11 H11 118.4 . .
C8 C11 H11 118.4 . .
C15 C10 C4 118.5(2) . .
C15 C10 H10 120.7 . .
C4 C10 H10 120.7 . .
N1 C9 C12 123.8(2) . .
N1 C9 H9 118.1 . .
C12 C9 H9 118.1 . .
O4 C8 O3 125.3(2) . .
O4 C8 C11 118.0(2) . .
O3 C8 C11 116.7(2) . .
C5 C7 C4 119.4(2) . .
C5 C7 H7 120.3 . .
C4 C7 H7 120.3 . .
N1 C6 C2 123.0(2) . .
N1 C6 H6 118.5 . .
C2 C6 H6 118.5 . .
N2 C5 C7 123.1(2) . .
N2 C5 H5 118.4 . .
C7 C5 H5 118.4 . .
C7 C4 C10 118.2(2) . .
C7 C4 C16 117.9(2) . .
C10 C4 C16 123.8(2) . .
C6 C2 C1 119.7(2) . .
C6 C2 H2 120.2 . .
C1 C2 H2 120.2 . .
C2 C1 C12 117.8(2) . .
C2 C1 N3 119.2(2) . .
C12 C1 N3 123.0(2) . .
N2 C15 C10 123.4(2) . .
N2 C15 H15 118.3 . .
C10 C15 H15 118.3 . .
O6 C16 N3 124.5(2) . .
O6 C16 C4 120.5(2) . .
N3 C16 C4 114.9(2) . .
C16 N3 C1 125.6(2) . .
C16 N3 H3N 115.1(19) . .
C1 N3 H3N 118.4(19) . .

loop_
_geom_bond_atom_site_label_1
_geom_bond_atom_site_label_2
_geom_bond_distance
_geom_bond_site_symmetry_2
Zn1 O5 1.9191(16) .
Zn1 O3 1.9660(16) 1_565
Zn1 O1 2.0052(16) .
Zn1 N1 2.032(2) .
Zn2 O5 2.0264(16) 3_766
Zn2 O5 2.0264(16) .
Zn2 O4 2.1439(16) 3_756
Zn2 O4 2.1439(16) 1_565
Zn2 N2 2.2205(19) 2_655
Zn2 N2 2.2205(19) 4_666
O5 H5A 0.830(16) .
O3 C8 1.270(3) .
O3 Zn1 1.9661(16) 1_545
O2 C14 1.237(3) .
O1 C14 1.281(3) .
N2 C15 1.336(3) .
N2 C5 1.341(3) .
N2 Zn2 2.2205(19) 2_645
N1 C9 1.334(3) .
N1 C6 1.345(3) .
O4 C8 1.250(3) .
O4 Zn2 2.1439(16) 1_545
C14 C13 1.501(3) .
C13 C11 1.321(3) .
C13 H13 0.9500 .
C12 C9 1.373(3) .
C12 C1 1.389(3) .
C12 H12 0.9500 .
C11 C8 1.488(3) .
C11 H11 0.9500 .
C10 C15 1.386(3) .
C10 C4 1.386(4) .
C10 H10 0.9500 .
C9 H9 0.9500 .
C7 C5 1.371(4) .
C7 C4 1.385(4) .
C7 H7 0.9500 .
C6 C2 1.369(4) .
C6 H6 0.9500 .
C5 H5 0.9500 .
C4 C16 1.500(3) .
C2 C1 1.384(4) .
C2 H2 0.9500 .
C1 N3 1.395(3) .
O6 C16 1.215(3) .
C15 H15 0.9500 .
C16 N3 1.363(3) .
N3 H3N 0.867(17) .

loop_
_geom_hbond_atom_site_label_D
_geom_hbond_atom_site_label_H
_geom_hbond_atom_site_label_A
_geom_hbond_distance_DH
_geom_hbond_distance_HA
_geom_hbond_distance_DA
_geom_hbond_angle_DHA
_geom_hbond_site_symmetry_A
O5 H5A O1 0.830(16) 2.133(17) 2.951(2) 169(3) 3_756
N3 H3N O2 0.867(17) 1.939(18) 2.787(3) 166(3) 3_656

loop_
_geom_torsion_atom_site_label_1
_geom_torsion_atom_site_label_2
_geom_torsion_atom_site_label_3
_geom_torsion_atom_site_label_4
_geom_torsion
_geom_torsion_site_symmetry_1
O3 Zn1 O5 Zn2 -42.08(10) 1_565
O1 Zn1 O5 Zn2 -150.03(8) .
N1 Zn1 O5 Zn2 83.71(10) .
O5 Zn2 O5 Zn1 37(43) 3_766
O4 Zn2 O5 Zn1 -161.86(9) 3_756
O4 Zn2 O5 Zn1 18.14(9) 1_565
N2 Zn2 O5 Zn1 -69.48(9) 2_655
N2 Zn2 O5 Zn1 110.52(9) 4_666
O5 Zn1 O1 C14 -173.53(14) .
O3 Zn1 O1 C14 72.70(15) 1_565
N1 Zn1 O1 C14 -53.74(16) .
O5 Zn1 N1 C9 49.06(19) .
O3 Zn1 N1 C9 169.13(17) 1_565
O1 Zn1 N1 C9 -74.02(19) .
O5 Zn1 N1 C6 -127.7(2) .
O3 Zn1 N1 C6 -7.7(2) 1_565
O1 Zn1 N1 C6 109.2(2) .
Zn1 O1 C14 O2 14.9(3) .
Zn1 O1 C14 C13 -158.78(16) .
O2 C14 C13 C11 88.0(3) .
O1 C14 C13 C11 -98.0(3) .
C14 C13 C11 C8 5.5(4) .
C6 N1 C9 C12 0.5(4) .
Zn1 N1 C9 C12 -176.6(2) .
C1 C12 C9 N1 0.0(4) .
Zn2 O4 C8 O3 -53.8(3) 1_545
Zn2 O4 C8 C11 123.7(2) 1_545
Zn1 O3 C8 O4 12.5(3) 1_545
Zn1 O3 C8 C11 -164.96(15) 1_545
C13 C11 C8 O4 16.1(3) .
C13 C11 C8 O3 -166.2(2) .
C9 N1 C6 C2 -0.3(4) .
Zn1 N1 C6 C2 176.6(2) .
C15 N2 C5 C7 -0.3(4) .
Zn2 N2 C5 C7 177.4(2) 2_645
C4 C7 C5 N2 -2.0(4) .
C5 C7 C4 C10 1.9(4) .
C5 C7 C4 C16 -179.9(2) .
C15 C10 C4 C7 0.2(4) .
C15 C10 C4 C16 -177.8(2) .
N1 C6 C2 C1 -0.3(4) .
C6 C2 C1 C12 0.7(4) .
C6 C2 C1 N3 179.1(2) .
C9 C12 C1 C2 -0.6(4) .
C9 C12 C1 N3 -178.9(2) .
C5 N2 C15 C10 2.7(4) .
Zn2 N2 C15 C10 -174.78(17) 2_645
C4 C10 C15 N2 -2.6(4) .
C7 C4 C16 O6 -38.5(4) .
C10 C4 C16 O6 139.6(3) .
C7 C4 C16 N3 139.6(3) .
C10 C4 C16 N3 -42.3(4) .
O6 C16 N3 C1 -2.5(5) .
C4 C16 N3 C1 179.5(2) .
C2 C1 N3 C16 159.0(3) .
C12 C1 N3 C16 -22.7(4) .
